data_2236166
loop_
_publ_author_name
'Nie, Jian-Hua'
'Lin, Yue-Hua'
'Xu, Chun-Tao'

_publ_section_title
;
 Bis(1<i>H</i>-benzimidazole-2-carboxylato-\k^2^<i>N</i>^3^,<i>O</i>)bis(ethanol-\k<i>O</i>)manganese(II)
;
_journal_coeditor_code CV5342
_journal_issue 10
_journal_name_full 'Acta Crystallographica Section E'
_journal_page_first m1288
_journal_paper_doi 10.1107/S1600536812039475
_journal_volume 68
_journal_year 2012
_chemical_formula_iupac '[Mn (C8 H5 N2 O2)2 (C2 H6 O)2]'
_chemical_formula_moiety 'C20 H22 Mn N4 O6'
_chemical_formula_sum 'C20 H22 Mn N4 O6'
_chemical_formula_weight 469.36
_chemical_name_systematic
;
Bis(1<i>H</i>-benzimidazole-2-carboxylato-
\k^2^<i>N</i>^3^,<i>O</i>)bis(ethanol-\k<i>O</i>)manganese(II)
;
_space_group_IT_number 2
_symmetry_cell_setting triclinic
_symmetry_space_group_name_Hall '-P 1'
_symmetry_space_group_name_H-M 'P -1'
_atom_sites_solution_hydrogens geom
_atom_sites_solution_primary direct
_atom_sites_solution_secondary difmap
_audit_creation_method SHELXL97
_cell_angle_alpha 75.671(3)
_cell_angle_beta 88.294(3)
_cell_angle_gamma 78.230(3)
_cell_formula_units_Z 2
_cell_length_a 5.4176(12)
_cell_length_b 10.358(2)
_cell_length_c 19.853(5)
_cell_measurement_reflns_used 1379
_cell_measurement_temperature 298(2)
_cell_measurement_theta_max 25.98
_cell_measurement_theta_min 2.55
_cell_volume 1056.5(4)
_computing_cell_refinement 'APEX2 (Bruker, 2004)'
_computing_data_collection 'APEX2 (Bruker, 2004)'
_computing_data_reduction 'APEX2 (Bruker, 2004)'
_computing_molecular_graphics
;
ORTEPIII (Burnett & Johnson, 1996) and PLATON (Spek, 2009)
;
_computing_publication_material 'SHELXL97 (Sheldrick, 2008)'
_computing_structure_refinement 'SHELXL97 (Sheldrick, 2008)'
_computing_structure_solution 'SHELXS97 (Sheldrick, 2008)'
_diffrn_ambient_temperature 298(2)
_diffrn_measured_fraction_theta_full 0.978
_diffrn_measured_fraction_theta_max 0.978
_diffrn_measurement_device_type 'Bruker APEXII CCD'
_diffrn_measurement_method '\f and \w'
_diffrn_radiation_monochromator graphite
_diffrn_radiation_source 'fine-focus sealed tube'
_diffrn_radiation_type MoK\a
_diffrn_radiation_wavelength 0.71073
_diffrn_reflns_av_R_equivalents 0.0216
_diffrn_reflns_av_sigmaI/netI 0.0470
_diffrn_reflns_limit_h_max 6
_diffrn_reflns_limit_h_min -6
_diffrn_reflns_limit_k_max 12
_diffrn_reflns_limit_k_min -12
_diffrn_reflns_limit_l_max 19
_diffrn_reflns_limit_l_min -23
_diffrn_reflns_number 5431
_diffrn_reflns_theta_full 25.25
_diffrn_reflns_theta_max 25.25
_diffrn_reflns_theta_min 2.07
_exptl_absorpt_coefficient_mu 0.670
_exptl_absorpt_correction_T_max 0.8667
_exptl_absorpt_correction_T_min 0.8143
_exptl_absorpt_correction_type multi-scan
_exptl_absorpt_process_details '(APEX2; Bruker, 2004)'
_exptl_crystal_colour pink
_exptl_crystal_density_diffrn 1.476
_exptl_crystal_density_method 'not measured'
_exptl_crystal_description block
_exptl_crystal_F_000 486
_exptl_crystal_size_max 0.32
_exptl_crystal_size_mid 0.25
_exptl_crystal_size_min 0.22
_refine_diff_density_max 0.396
_refine_diff_density_min -0.365
_refine_ls_extinction_method none
_refine_ls_goodness_of_fit_ref 1.057
_refine_ls_hydrogen_treatment constr
_refine_ls_matrix_type full
_refine_ls_number_parameters 282
_refine_ls_number_reflns 3751
_refine_ls_number_restraints 0
_refine_ls_restrained_S_all 1.057
_refine_ls_R_factor_all 0.0731
_refine_ls_R_factor_gt 0.0481
_refine_ls_shift/su_max 0.000
_refine_ls_shift/su_mean 0.000
_refine_ls_structure_factor_coef Fsqd
_refine_ls_weighting_details 'calc w = 1/[\s^2^(Fo^2^)+(0.0642P)^2^+0.1644P] where P=(Fo^2^+2Fc^2^)/3'
_refine_ls_weighting_scheme calc
_refine_ls_wR_factor_gt 0.1170
_refine_ls_wR_factor_ref 0.1308
_reflns_number_gt 2664
_reflns_number_total 3751
_reflns_threshold_expression I>2\s(I)
_cod_data_source_file cv5342.cif
_cod_data_source_block I
_cod_original_cell_volume 1056.4(4)
_cod_database_code 2236166
_cod_database_fobs_code 2236166

loop_
_symmetry_equiv_pos_as_xyz
'x, y, z'
'-x, -y, -z'

loop_
_atom_site_type_symbol
_atom_site_label
_atom_site_fract_x
_atom_site_fract_y
_atom_site_fract_z
_atom_site_U_iso_or_equiv
_atom_site_adp_type
_atom_site_calc_flag
_atom_site_refinement_flags
_atom_site_occupancy
_atom_site_symmetry_multiplicity
Mn Mn1 0.46488(9) 0.05915(4) 0.74701(2) 0.03348(18) Uani d . 1 1
O O1 0.8162(4) -0.08678(19) 0.78515(11) 0.0369(5) Uani d . 1 1
O O6 0.2473(4) -0.0469(2) 0.83306(11) 0.0422(6) Uani d . 1 1
H H6A 0.0932 -0.0433 0.8233 0.051 Uiso d R 1 1
O O5 0.6780(4) 0.1657(2) 0.66112(11) 0.0461(6) Uani d . 1 1
H H5A 0.8299 0.1625 0.6730 0.055 Uiso d R 1 1
O O3 0.1113(4) 0.2050(2) 0.71013(11) 0.0368(5) Uani d . 1 1
O O2 1.0056(4) -0.3035(2) 0.79681(12) 0.0481(6) Uani d . 1 1
O O4 -0.0995(4) 0.4137(2) 0.70807(12) 0.0476(6) Uani d . 1 1
N N4 0.2721(5) 0.4332(2) 0.80378(14) 0.0402(7) Uani d . 1 1
H H4 0.1633 0.5087 0.7945 0.048 Uiso calc R 1 1
N N1 0.4569(5) -0.1113(2) 0.69784(13) 0.0333(6) Uani d . 1 1
N N3 0.4673(5) 0.2256(2) 0.79975(13) 0.0334(6) Uani d . 1 1
N N2 0.6283(5) -0.3281(2) 0.70541(13) 0.0376(7) Uani d . 1 1
H H2 0.7302 -0.4056 0.7181 0.045 Uiso calc R 1 1
C C3 0.3176(6) -0.1605(3) 0.65648(15) 0.0329(7) Uani d . 1 1
C C9 0.0768(6) 0.3172(3) 0.72763(16) 0.0331(7) Uani d . 1 1
C C8 0.4246(6) -0.2976(3) 0.66079(16) 0.0355(8) Uani d . 1 1
C C16 0.4743(6) 0.4005(3) 0.84869(17) 0.0380(8) Uani d . 1 1
C C2 0.6400(6) -0.2151(3) 0.72576(16) 0.0322(7) Uani d . 1 1
C C12 0.8195(7) 0.2074(3) 0.88379(17) 0.0438(8) Uani d . 1 1
H H12 0.9051 0.1210 0.8818 0.053 Uiso calc R 1 1
C C7 0.3212(7) -0.3756(3) 0.62573(18) 0.0473(9) Uani d . 1 1
H H7 0.3924 -0.4668 0.6295 0.057 Uiso calc R 1 1
C C15 0.5634(8) 0.4703(4) 0.89100(19) 0.0552(10) Uani d . 1 1
H H15 0.4793 0.5567 0.8934 0.066 Uiso calc R 1 1
C C10 0.2738(6) 0.3254(3) 0.77646(16) 0.0337(7) Uani d . 1 1
C C11 0.5984(6) 0.2698(3) 0.84512(16) 0.0327(7) Uani d . 1 1
C C4 0.1007(7) -0.0984(3) 0.61532(18) 0.0456(9) Uani d . 1 1
H H4A 0.0262 -0.0077 0.6119 0.055 Uiso calc R 1 1
C C5 0.0011(7) -0.1746(4) 0.58016(18) 0.0505(9) Uani d . 1 1
H H5 -0.1421 -0.1344 0.5521 0.061 Uiso calc R 1 1
C C1 0.8394(6) -0.2038(3) 0.77318(16) 0.0342(7) Uani d . 1 1
C C6 0.1096(8) -0.3117(4) 0.58541(19) 0.0544(10) Uani d . 1 1
H H6 0.0361 -0.3605 0.5609 0.065 Uiso calc R 1 1
C C13 0.9074(7) 0.2778(4) 0.92515(19) 0.0548(10) Uani d . 1 1
H H13 1.0557 0.2384 0.9511 0.066 Uiso calc R 1 1
C C14 0.7791(8) 0.4069(4) 0.9290(2) 0.0627(12) Uani d . 1 1
H H14 0.8422 0.4509 0.9581 0.075 Uiso calc R 1 1
C C17 0.6190(9) 0.2498(4) 0.5940(2) 0.0713(12) Uani d . 1 1
H H17A 0.5509 0.3418 0.5977 0.086 Uiso calc R 1 1
H H17B 0.7733 0.2512 0.5680 0.086 Uiso calc R 1 1
C C19 0.3144(9) -0.1405(5) 0.8966(2) 0.0818(15) Uani d . 1 1
H H19A 0.1628 -0.1460 0.9235 0.098 Uiso calc R 1 1
H H19B 0.3765 -0.2291 0.8875 0.098 Uiso calc R 1 1
C C18 0.4453(11) 0.2095(7) 0.5564(2) 0.124(2) Uani d . 1 1
H H18A 0.2976 0.1994 0.5835 0.187 Uiso calc R 1 1
H H18B 0.5205 0.1242 0.5463 0.187 Uiso calc R 1 1
H H18C 0.3990 0.2773 0.5137 0.187 Uiso calc R 1 1
C C20 0.4932(11) -0.1153(7) 0.9374(2) 0.123(2) Uani d . 1 1
H H20A 0.5437 -0.1930 0.9757 0.185 Uiso calc R 1 1
H H20B 0.4227 -0.0373 0.9547 0.185 Uiso calc R 1 1
H H20C 0.6374 -0.0982 0.9099 0.185 Uiso calc R 1 1

loop_
_atom_site_aniso_label
_atom_site_aniso_U_11
_atom_site_aniso_U_22
_atom_site_aniso_U_33
_atom_site_aniso_U_12
_atom_site_aniso_U_13
_atom_site_aniso_U_23
Mn1 0.0294(3) 0.0244(3) 0.0481(3) 0.00030(19) -0.0057(2) -0.0157(2)
O1 0.0298(13) 0.0262(11) 0.0574(14) 0.0004(9) -0.0091(10) -0.0188(10)
O6 0.0336(13) 0.0479(13) 0.0476(14) -0.0115(11) -0.0036(10) -0.0131(11)
O5 0.0371(14) 0.0578(15) 0.0456(14) -0.0137(11) -0.0057(11) -0.0127(12)
O3 0.0317(13) 0.0281(11) 0.0536(14) -0.0012(9) -0.0084(10) -0.0181(10)
O2 0.0421(15) 0.0307(12) 0.0695(16) 0.0061(11) -0.0190(12) -0.0174(11)
O4 0.0412(15) 0.0268(12) 0.0727(17) 0.0047(11) -0.0160(12) -0.0157(11)
N4 0.0433(18) 0.0220(13) 0.0554(17) 0.0011(12) -0.0068(14) -0.0150(12)
N1 0.0303(16) 0.0270(13) 0.0434(15) 0.0008(11) -0.0032(12) -0.0150(12)
N3 0.0307(15) 0.0263(13) 0.0433(15) -0.0005(11) -0.0031(12) -0.0126(11)
N2 0.0399(17) 0.0221(13) 0.0530(17) -0.0018(12) -0.0056(13) -0.0162(12)
C3 0.0326(19) 0.0312(16) 0.0380(18) -0.0054(14) -0.0002(14) -0.0149(14)
C9 0.0323(19) 0.0228(15) 0.0436(18) -0.0016(14) 0.0002(14) -0.0104(14)
C8 0.0336(19) 0.0331(17) 0.0435(19) -0.0053(14) -0.0004(15) -0.0174(14)
C16 0.040(2) 0.0300(17) 0.0450(19) -0.0051(15) -0.0039(16) -0.0119(15)
C2 0.0335(19) 0.0209(15) 0.0425(18) -0.0014(13) -0.0013(14) -0.0110(13)
C12 0.038(2) 0.0433(19) 0.049(2) -0.0049(16) -0.0007(16) -0.0127(16)
C7 0.055(3) 0.0373(19) 0.056(2) -0.0115(17) 0.0024(19) -0.0234(17)
C15 0.064(3) 0.042(2) 0.069(3) -0.0064(19) -0.010(2) -0.0322(19)
C10 0.0329(19) 0.0226(15) 0.0449(19) -0.0029(13) 0.0014(14) -0.0096(13)
C11 0.0350(19) 0.0278(16) 0.0371(17) -0.0052(14) -0.0031(14) -0.0122(13)
C4 0.039(2) 0.0414(19) 0.057(2) 0.0008(16) -0.0056(17) -0.0199(17)
C5 0.042(2) 0.059(2) 0.053(2) -0.0095(18) -0.0128(18) -0.0189(19)
C1 0.0315(19) 0.0249(16) 0.0449(19) 0.0005(14) -0.0025(15) -0.0110(14)
C6 0.060(3) 0.059(2) 0.056(2) -0.023(2) -0.006(2) -0.026(2)
C13 0.046(2) 0.067(3) 0.056(2) -0.014(2) -0.0121(18) -0.020(2)
C14 0.071(3) 0.062(3) 0.067(3) -0.018(2) -0.017(2) -0.031(2)
C17 0.074(3) 0.069(3) 0.062(3) -0.014(2) -0.018(2) 0.002(2)
C19 0.079(3) 0.070(3) 0.081(3) -0.028(3) -0.036(3) 0.022(2)
C18 0.105(5) 0.218(7) 0.059(3) -0.087(5) -0.022(3) -0.004(4)
C20 0.111(5) 0.208(7) 0.058(3) -0.090(5) -0.027(3) 0.005(4)

loop_
_atom_type_symbol
_atom_type_description
_atom_type_scat_dispersion_real
_atom_type_scat_dispersion_imag
_atom_type_scat_source
C C 0.0033 0.0016 'International Tables Vol C Tables 4.2.6.8 and 6.1.1.4'
H H 0.0000 0.0000 'International Tables Vol C Tables 4.2.6.8 and 6.1.1.4'
N N 0.0061 0.0033 'International Tables Vol C Tables 4.2.6.8 and 6.1.1.4'
O O 0.0106 0.0060 'International Tables Vol C Tables 4.2.6.8 and 6.1.1.4'
Mn Mn 0.3368 0.7283 'International Tables Vol C Tables 4.2.6.8 and 6.1.1.4'

loop_
_geom_angle_atom_site_label_1
_geom_angle_atom_site_label_2
_geom_angle_atom_site_label_3
_geom_angle
O1 Mn1 O3 179.29(8)
O1 Mn1 O5 89.01(8)
O3 Mn1 O5 91.60(8)
O1 Mn1 N1 76.37(8)
O3 Mn1 N1 103.94(8)
O5 Mn1 N1 93.63(9)
O1 Mn1 N3 103.36(8)
O3 Mn1 N3 76.30(8)
O5 Mn1 N3 88.43(9)
N1 Mn1 N3 177.92(9)
O1 Mn1 O6 91.49(8)
O3 Mn1 O6 87.90(8)
O5 Mn1 O6 179.50(8)
N1 Mn1 O6 86.45(9)
N3 Mn1 O6 91.50(9)
C1 O1 Mn1 116.15(19)
C19 O6 Mn1 134.0(3)
C19 O6 H6A 109.2
Mn1 O6 H6A 115.6
C17 O5 Mn1 135.8(2)
C17 O5 H5A 111.0
Mn1 O5 H5A 112.8
C9 O3 Mn1 116.57(19)
C10 N4 C16 107.7(3)
C10 N4 H4 126.1
C16 N4 H4 126.1
C2 N1 C3 105.3(2)
C2 N1 Mn1 108.91(19)
C3 N1 Mn1 144.9(2)
C10 N3 C11 105.9(2)
C10 N3 Mn1 109.0(2)
C11 N3 Mn1 145.0(2)
C2 N2 C8 107.6(2)
C2 N2 H2 126.2
C8 N2 H2 126.2
N1 C3 C4 131.3(3)
N1 C3 C8 109.2(3)
C4 C3 C8 119.5(3)
O4 C9 O3 125.6(3)
O4 C9 C10 120.1(3)
O3 C9 C10 114.3(3)
N2 C8 C7 132.4(3)
N2 C8 C3 105.3(3)
C7 C8 C3 122.3(3)
N4 C16 C15 132.9(3)
N4 C16 C11 105.3(3)
C15 C16 C11 121.8(3)
N1 C2 N2 112.6(3)
N1 C2 C1 122.6(2)
N2 C2 C1 124.8(3)
C13 C12 C11 117.8(3)
C13 C12 H12 121.1
C11 C12 H12 121.1
C6 C7 C8 116.9(3)
C6 C7 H7 121.6
C8 C7 H7 121.6
C14 C15 C16 117.3(3)
C14 C15 H15 121.3
C16 C15 H15 121.3
N3 C10 N4 112.0(3)
N3 C10 C9 123.3(3)
N4 C10 C9 124.7(3)
N3 C11 C12 131.0(3)
N3 C11 C16 109.1(3)
C12 C11 C16 119.9(3)
C5 C4 C3 118.1(3)
C5 C4 H4A 120.9
C3 C4 H4A 120.9
C4 C5 C6 121.6(3)
C4 C5 H5 119.2
C6 C5 H5 119.2
O2 C1 O1 126.1(3)
O2 C1 C2 119.4(3)
O1 C1 C2 114.5(2)
C7 C6 C5 121.6(3)
C7 C6 H6 119.2
C5 C6 H6 119.2
C12 C13 C14 121.5(4)
C12 C13 H13 119.3
C14 C13 H13 119.3
C15 C14 C13 121.6(4)
C15 C14 H14 119.2
C13 C14 H14 119.2
C18 C17 O5 114.3(4)
C18 C17 H17A 108.7
O5 C17 H17A 108.7
C18 C17 H17B 108.7
O5 C17 H17B 108.7
H17A C17 H17B 107.6
C20 C19 O6 117.2(4)
C20 C19 H19A 108.0
O6 C19 H19A 108.0
C20 C19 H19B 108.0
O6 C19 H19B 108.0
H19A C19 H19B 107.2
C17 C18 H18A 109.5
C17 C18 H18B 109.5
H18A C18 H18B 109.5
C17 C18 H18C 109.5
H18A C18 H18C 109.5
H18B C18 H18C 109.5
C19 C20 H20A 109.5
C19 C20 H20B 109.5
H20A C20 H20B 109.5
C19 C20 H20C 109.5
H20A C20 H20C 109.5
H20B C20 H20C 109.5

loop_
_geom_bond_atom_site_label_1
_geom_bond_atom_site_label_2
_geom_bond_distance
Mn1 O1 2.197(2)
Mn1 O3 2.201(2)
Mn1 O5 2.220(2)
Mn1 N1 2.227(2)
Mn1 N3 2.230(2)
Mn1 O6 2.235(2)
O1 C1 1.273(3)
O6 C19 1.393(4)
O6 H6A 0.8535
O5 C17 1.405(4)
O5 H5A 0.8546
O3 C9 1.271(3)
O2 C1 1.226(3)
O4 C9 1.226(3)
N4 C10 1.355(4)
N4 C16 1.366(4)
N4 H4 0.8600
N1 C2 1.323(4)
N1 C3 1.380(4)
N3 C10 1.316(4)
N3 C11 1.378(4)
N2 C2 1.343(4)
N2 C8 1.371(4)
N2 H2 0.8600
C3 C4 1.397(4)
C3 C8 1.403(4)
C9 C10 1.492(4)
C8 C7 1.392(5)
C16 C15 1.388(4)
C16 C11 1.402(4)
C2 C1 1.494(4)
C12 C13 1.376(5)
C12 C11 1.391(4)
C12 H12 0.9300
C7 C6 1.369(5)
C7 H7 0.9300
C15 C14 1.363(5)
C15 H15 0.9300
C4 C5 1.368(5)
C4 H4A 0.9300
C5 C6 1.401(5)
C5 H5 0.9300
C6 H6 0.9300
C13 C14 1.395(5)
C13 H13 0.9300
C14 H14 0.9300
C17 C18 1.404(6)
C17 H17A 0.9700
C17 H17B 0.9700
C19 C20 1.384(6)
C19 H19A 0.9700
C19 H19B 0.9700
C18 H18A 0.9600
C18 H18B 0.9600
C18 H18C 0.9600
C20 H20A 0.9600
C20 H20B 0.9600
C20 H20C 0.9600

loop_
_geom_hbond_atom_site_label_D
_geom_hbond_atom_site_label_H
_geom_hbond_atom_site_label_A
_geom_hbond_site_symmetry_A
_geom_hbond_distance_DH
_geom_hbond_distance_HA
_geom_hbond_distance_DA
_geom_hbond_angle_DHA
N2 H2 O4 1_645 0.86 1.96 2.766(3) 155
N4 H4 O2 1_465 0.86 1.97 2.786(3) 158
O5 H5A O3 1_655 0.85 1.89 2.710(3) 161
O6 H6A O1 1_455 0.85 1.88 2.692(3) 158

loop_
_geom_torsion_atom_site_label_1
_geom_torsion_atom_site_label_2
_geom_torsion_atom_site_label_3
_geom_torsion_atom_site_label_4
_geom_torsion
O5 Mn1 O1 C1 -104.5(2)
N1 Mn1 O1 C1 -10.5(2)
N3 Mn1 O1 C1 167.4(2)
O6 Mn1 O1 C1 75.5(2)
O1 Mn1 O6 C19 16.9(3)
O3 Mn1 O6 C19 -162.8(3)
N1 Mn1 O6 C19 93.1(3)
N3 Mn1 O6 C19 -86.5(3)
O1 Mn1 O5 C17 155.4(3)
O3 Mn1 O5 C17 -24.9(3)
N1 Mn1 O5 C17 79.1(3)
N3 Mn1 O5 C17 -101.2(3)
O5 Mn1 O3 C9 -81.6(2)
N1 Mn1 O3 C9 -175.8(2)
N3 Mn1 O3 C9 6.4(2)
O6 Mn1 O3 C9 98.4(2)
O1 Mn1 N1 C2 9.8(2)
O3 Mn1 N1 C2 -169.5(2)
O5 Mn1 N1 C2 97.9(2)
O6 Mn1 N1 C2 -82.6(2)
O1 Mn1 N1 C3 176.6(4)
O3 Mn1 N1 C3 -2.8(4)
O5 Mn1 N1 C3 -95.3(4)
O6 Mn1 N1 C3 84.2(4)
O1 Mn1 N3 C10 175.0(2)
O3 Mn1 N3 C10 -5.7(2)
O5 Mn1 N3 C10 86.4(2)
O6 Mn1 N3 C10 -93.2(2)
O1 Mn1 N3 C11 -0.2(4)
O3 Mn1 N3 C11 179.1(4)
O5 Mn1 N3 C11 -88.8(4)
O6 Mn1 N3 C11 91.7(4)
C2 N1 C3 C4 178.9(3)
Mn1 N1 C3 C4 11.9(6)
C2 N1 C3 C8 0.0(3)
Mn1 N1 C3 C8 -167.0(3)
Mn1 O3 C9 O4 174.7(3)
Mn1 O3 C9 C10 -5.6(3)
C2 N2 C8 C7 -178.4(4)
C2 N2 C8 C3 -0.2(4)
N1 C3 C8 N2 0.1(4)
C4 C3 C8 N2 -178.9(3)
N1 C3 C8 C7 178.5(3)
C4 C3 C8 C7 -0.5(5)
C10 N4 C16 C15 -179.4(4)
C10 N4 C16 C11 1.5(4)
C3 N1 C2 N2 -0.1(4)
Mn1 N1 C2 N2 172.0(2)
C3 N1 C2 C1 178.4(3)
Mn1 N1 C2 C1 -9.5(4)
C8 N2 C2 N1 0.2(4)
C8 N2 C2 C1 -178.3(3)
N2 C8 C7 C6 178.8(4)
C3 C8 C7 C6 0.9(5)
N4 C16 C15 C14 -178.6(4)
C11 C16 C15 C14 0.5(6)
C11 N3 C10 N4 0.5(4)
Mn1 N3 C10 N4 -176.7(2)
C11 N3 C10 C9 -177.6(3)
Mn1 N3 C10 C9 5.3(4)
C16 N4 C10 N3 -1.2(4)
C16 N4 C10 C9 176.8(3)
O4 C9 C10 N3 179.7(3)
O3 C9 C10 N3 0.0(5)
O4 C9 C10 N4 1.9(5)
O3 C9 C10 N4 -177.9(3)
C10 N3 C11 C12 -178.8(3)
Mn1 N3 C11 C12 -3.6(6)
C10 N3 C11 C16 0.5(4)
Mn1 N3 C11 C16 175.7(3)
C13 C12 C11 N3 179.8(3)
C13 C12 C11 C16 0.5(5)
N4 C16 C11 N3 -1.2(4)
C15 C16 C11 N3 179.5(3)
N4 C16 C11 C12 178.2(3)
C15 C16 C11 C12 -1.1(5)
N1 C3 C4 C5 -179.1(3)
C8 C3 C4 C5 -0.4(5)
C3 C4 C5 C6 0.8(6)
Mn1 O1 C1 O2 -171.0(3)
Mn1 O1 C1 C2 8.8(3)
N1 C2 C1 O2 -179.3(3)
N2 C2 C1 O2 -0.9(5)
N1 C2 C1 O1 0.9(4)
N2 C2 C1 O1 179.3(3)
C8 C7 C6 C5 -0.5(6)
C4 C5 C6 C7 -0.3(6)
C11 C12 C13 C14 0.5(6)
C16 C15 C14 C13 0.6(6)
C12 C13 C14 C15 -1.2(6)
Mn1 O5 C17 C18 -40.2(6)
Mn1 O6 C19 C20 45.1(7)
